data_7233429
loop_
_publ_author_name
'Vaganova, Tamara A.'
'Gatilov, Yurij V.'
'Benassi, Enrico'
'Chuikov, Igor P.'
'Pishchur, Denis P.'
'Malykhin, Evgenij V.'

_publ_section_title
;
 Impact of molecular packing rearrangement on solid-state fluorescence:
 polyhalogenated N-hetarylamines vs. their co-crystals with 18-crown-6
;
_journal_issue 39
_journal_name_full CrystEngComm
_journal_page_first 5931
_journal_paper_doi 10.1039/C9CE00645A
_journal_volume 21
_journal_year 2019
_chemical_formula_moiety '2(C5 H2 Cl F3 N2), C12 H24 O6'
_chemical_formula_sum 'C22 H28 Cl2 F6 N4 O6'
_chemical_formula_weight 629.38
_chemical_melting_point 393
_chemical_name_systematic
;
2-amino-4-chloro-3,5,6-trifluoropyridine 18-crown-6, associate 2:1
;
_space_group_crystal_system monoclinic
_space_group_IT_number 15
_space_group_name_Hall '-C 2yc'
_space_group_name_H-M_alt 'C 1 2/c 1'
_symmetry_space_group_name_Hall '-C 2yc'
_symmetry_space_group_name_H-M 'C 1 2/c 1'
_atom_sites_solution_hydrogens mixed
_atom_sites_solution_primary direct
_atom_sites_solution_secondary difmap
_audit_creation_method SHELXL-2014/7
_audit_update_record
;
2019-04-22 deposited with the CCDC.    2019-08-23 downloaded from the CCDC.
;
_cell_angle_alpha 90
_cell_angle_beta 109.214(2)
_cell_angle_gamma 90
_cell_formula_units_Z 4
_cell_length_a 22.3524(11)
_cell_length_b 8.0294(3)
_cell_length_c 16.3762(8)
_cell_measurement_reflns_used 9994
_cell_measurement_temperature 296(2)
_cell_measurement_theta_max 27.67
_cell_measurement_theta_min 2.63
_cell_volume 2775.4(2)
_computing_cell_refinement 'Bruker SAINT'
_computing_data_collection 'Bruker APEX2'
_computing_data_reduction 'Bruker SAINT'
_computing_molecular_graphics 'Bruker SHELXTL'
_computing_publication_material 'Bruker SHELXTL'
_computing_structure_refinement 'SHELXL-2014/7 (Sheldrick, 2014)'
_computing_structure_solution 'SHELXS-97 (Sheldrick, 2008)'
_diffrn_ambient_temperature 296(2)
_diffrn_measured_fraction_theta_full 1.000
_diffrn_measured_fraction_theta_max 0.997
_diffrn_measurement_device_type 'Bruker APEX-II CCD'
_diffrn_measurement_method '\f and \w scans'
_diffrn_radiation_type MoK\a
_diffrn_radiation_wavelength 0.71073
_diffrn_reflns_av_R_equivalents 0.0391
_diffrn_reflns_av_unetI/netI 0.0202
_diffrn_reflns_Laue_measured_fraction_full 1.000
_diffrn_reflns_Laue_measured_fraction_max 0.997
_diffrn_reflns_limit_h_max 29
_diffrn_reflns_limit_h_min -30
_diffrn_reflns_limit_k_max 10
_diffrn_reflns_limit_k_min -10
_diffrn_reflns_limit_l_max 22
_diffrn_reflns_limit_l_min -22
_diffrn_reflns_number 35519
_diffrn_reflns_point_group_measured_fraction_full 1.000
_diffrn_reflns_point_group_measured_fraction_max 0.997
_diffrn_reflns_theta_full 25.242
_diffrn_reflns_theta_max 28.762
_diffrn_reflns_theta_min 1.930
_exptl_absorpt_coefficient_mu 0.318
_exptl_absorpt_correction_T_max 0.8373
_exptl_absorpt_correction_T_min 0.7874
_exptl_absorpt_correction_type multi-scan
_exptl_absorpt_process_details SADABS-2008/1
_exptl_crystal_colour colourless
_exptl_crystal_density_diffrn 1.506
_exptl_crystal_description prism
_exptl_crystal_F_000 1296
_exptl_crystal_size_max 0.550
_exptl_crystal_size_mid 0.340
_exptl_crystal_size_min 0.150
_refine_diff_density_max 0.464
_refine_diff_density_min -0.431
_refine_diff_density_rms 0.047
_refine_ls_extinction_method none
_refine_ls_goodness_of_fit_ref 1.028
_refine_ls_hydrogen_treatment mixed
_refine_ls_matrix_type full
_refine_ls_number_parameters 190
_refine_ls_number_reflns 3584
_refine_ls_number_restraints 0
_refine_ls_restrained_S_all 1.028
_refine_ls_R_factor_all 0.0664
_refine_ls_R_factor_gt 0.0435
_refine_ls_shift/su_max 0.000
_refine_ls_shift/su_mean 0.000
_refine_ls_structure_factor_coef Fsqd
_refine_ls_weighting_details 'w=1/[\s^2^(Fo^2^)+(0.0851P)^2^+2.6871P] where P=(Fo^2^+2Fc^2^)/3'
_refine_ls_weighting_scheme calc
_refine_ls_wR_factor_gt 0.1298
_refine_ls_wR_factor_ref 0.1627
_reflns_Friedel_coverage 0.000
_reflns_number_gt 2658
_reflns_number_total 3584
_reflns_threshold_expression 'I > 2\s(I)'
_cod_data_source_file c9ce00645a2.cif
_cod_data_source_block 2Excr-M18_2
_cod_depositor_comments 'Adding full bibliography for 7233421--7233432.cif.'
_cod_database_code 7233429
_shelx_shelxl_version_number 2014/7
_shelx_space_group_comment
;
The symmetry employed for this shelxl refinement is uniquely defined
by the following loop, which should always be used as a source of
symmetry information in preference to the above space-group names.
They are only intended as comments.
;
_shelx_estimated_absorpt_t_min 0.844
_shelx_estimated_absorpt_t_max 0.954

loop_
_space_group_symop_operation_xyz
'x, y, z'
'-x, y, -z+1/2'
'x+1/2, y+1/2, z'
'-x+1/2, y+1/2, -z+1/2'
'-x, -y, -z'
'x, -y, z-1/2'
'-x+1/2, -y+1/2, -z'
'x+1/2, -y+1/2, z-1/2'

loop_
_atom_site_label
_atom_site_type_symbol
_atom_site_fract_x
_atom_site_fract_y
_atom_site_fract_z
_atom_site_U_iso_or_equiv
_atom_site_adp_type
_atom_site_occupancy
_atom_site_site_symmetry_order
_atom_site_calc_flag
_atom_site_refinement_flags_posn
_atom_site_refinement_flags_adp
O1 O 0.25886(6) 0.53682(18) 0.41118(9) 0.0435(3) Uani 1 1 d . .
O2 O 0.34719(7) 0.48537(17) 0.58189(9) 0.0436(3) Uani 1 1 d . .
O3 O 0.31222(7) 0.23142(18) 0.68299(9) 0.0473(3) Uani 1 1 d . .
C6 C 0.31737(9) 0.6241(2) 0.44533(14) 0.0449(5) Uani 1 1 d . .
H6A H 0.3139 0.7330 0.4185 0.054 Uiso 1 1 calc R U
H6B H 0.3508 0.5630 0.4328 0.054 Uiso 1 1 calc R U
C7 C 0.33326(10) 0.6432(2) 0.54083(14) 0.0449(5) Uani 1 1 d . .
H7A H 0.3696 0.7163 0.5630 0.054 Uiso 1 1 calc R U
H7B H 0.2978 0.6933 0.5534 0.054 Uiso 1 1 calc R U
C8 C 0.35526(11) 0.4981(3) 0.67098(14) 0.0504(5) Uani 1 1 d . .
H8A H 0.3173 0.5447 0.6784 0.060 Uiso 1 1 calc R U
H8B H 0.3904 0.5720 0.6988 0.060 Uiso 1 1 calc R U
C9 C 0.36796(11) 0.3303(3) 0.71210(13) 0.0514(5) Uani 1 1 d . .
H9A H 0.4018 0.2764 0.6972 0.062 Uiso 1 1 calc R U
H9B H 0.3813 0.3416 0.7745 0.062 Uiso 1 1 calc R U
C10 C 0.32325(11) 0.0645(3) 0.71176(13) 0.0494(5) Uani 1 1 d . .
H10A H 0.3399 0.0616 0.7744 0.059 Uiso 1 1 calc R U
H10B H 0.3542 0.0139 0.6896 0.059 Uiso 1 1 calc R U
C11 C 0.26262(11) -0.0301(3) 0.68065(14) 0.0483(5) Uani 1 1 d . .
H11A H 0.2690 -0.1421 0.7041 0.058 Uiso 1 1 calc R U
H11B H 0.2310 0.0240 0.7003 0.058 Uiso 1 1 calc R U
Cl1 Cl 0.01184(3) 0.13412(9) 0.60760(5) 0.0732(2) Uani 1 1 d . .
N1 N 0.09858(8) 0.4237(2) 0.44180(11) 0.0467(4) Uani 1 1 d . .
C1 C 0.13614(9) 0.3656(2) 0.51796(13) 0.0394(4) Uani 1 1 d . .
F1 F 0.14628(6) 0.22798(19) 0.64936(8) 0.0567(4) Uani 1 1 d . .
N2 N 0.19918(9) 0.3960(3) 0.54289(15) 0.0522(5) Uani 1 1 d . .
H2B H 0.2113(13) 0.427(4) 0.5029(18) 0.061(8) Uiso 1 1 d . .
H2A H 0.2254(14) 0.336(4) 0.587(2) 0.066(8) Uiso 1 1 d . .
C2 C 0.10889(9) 0.2802(2) 0.57143(12) 0.0395(4) Uani 1 1 d . .
F2 F -0.05521(6) 0.2823(2) 0.43585(11) 0.0729(5) Uani 1 1 d . .
C3 C 0.04482(9) 0.2475(3) 0.54457(14) 0.0433(4) Uani 1 1 d . .
F3 F 0.00236(8) 0.4552(3) 0.34115(10) 0.0797(5) Uani 1 1 d . .
C4 C 0.00807(9) 0.3065(3) 0.46523(14) 0.0477(5) Uani 1 1 d . .
C5 C 0.03787(10) 0.3939(3) 0.41798(14) 0.0491(5) Uani 1 1 d . .

loop_
_atom_site_aniso_label
_atom_site_aniso_U_11
_atom_site_aniso_U_22
_atom_site_aniso_U_33
_atom_site_aniso_U_23
_atom_site_aniso_U_13
_atom_site_aniso_U_12
O1 0.0403(7) 0.0504(8) 0.0418(7) 0.0041(6) 0.0162(6) -0.0073(6)
O2 0.0488(8) 0.0385(7) 0.0439(8) -0.0055(5) 0.0159(6) -0.0016(6)
O3 0.0434(7) 0.0475(8) 0.0464(8) 0.0040(6) 0.0088(6) -0.0001(6)
C6 0.0415(10) 0.0397(10) 0.0584(12) 0.0041(8) 0.0230(9) -0.0059(8)
C7 0.0399(10) 0.0361(10) 0.0587(12) -0.0069(8) 0.0163(9) -0.0048(7)
C8 0.0545(12) 0.0508(12) 0.0443(11) -0.0144(9) 0.0141(9) -0.0079(9)
C9 0.0485(11) 0.0625(13) 0.0358(10) -0.0070(9) 0.0041(8) -0.0038(10)
C10 0.0537(12) 0.0539(12) 0.0363(10) 0.0083(9) 0.0090(8) 0.0063(9)
C11 0.0561(12) 0.0481(11) 0.0437(11) 0.0134(9) 0.0207(9) 0.0054(9)
Cl1 0.0607(4) 0.0801(5) 0.0879(5) 0.0206(4) 0.0369(3) -0.0058(3)
N1 0.0474(9) 0.0486(9) 0.0470(9) -0.0005(7) 0.0194(8) 0.0020(7)
C1 0.0384(9) 0.0363(9) 0.0448(10) -0.0058(7) 0.0157(8) -0.0013(7)
F1 0.0485(7) 0.0698(9) 0.0467(7) 0.0088(6) 0.0088(5) 0.0050(6)
N2 0.0390(9) 0.0572(11) 0.0609(12) 0.0019(9) 0.0173(9) -0.0072(8)
C2 0.0391(9) 0.0382(9) 0.0399(10) -0.0036(7) 0.0115(7) 0.0027(7)
F2 0.0357(7) 0.0983(12) 0.0761(10) -0.0043(8) 0.0069(6) -0.0074(7)
C3 0.0407(10) 0.0416(10) 0.0519(11) -0.0022(8) 0.0211(8) -0.0022(8)
F3 0.0675(10) 0.1145(14) 0.0481(8) 0.0168(8) 0.0066(7) 0.0160(9)
C4 0.0346(9) 0.0548(12) 0.0506(11) -0.0106(9) 0.0100(8) -0.0006(8)
C5 0.0457(11) 0.0578(13) 0.0401(10) -0.0021(9) 0.0091(8) 0.0064(9)

loop_
_atom_type_symbol
_atom_type_description
_atom_type_scat_dispersion_real
_atom_type_scat_dispersion_imag
_atom_type_scat_source
C C 0.0033 0.0016 'International Tables Vol C Tables 4.2.6.8 and 6.1.1.4'
H H 0.0000 0.0000 'International Tables Vol C Tables 4.2.6.8 and 6.1.1.4'
N N 0.0061 0.0033 'International Tables Vol C Tables 4.2.6.8 and 6.1.1.4'
O O 0.0106 0.0060 'International Tables Vol C Tables 4.2.6.8 and 6.1.1.4'
F F 0.0171 0.0103 'International Tables Vol C Tables 4.2.6.8 and 6.1.1.4'
Cl Cl 0.1484 0.1585 'International Tables Vol C Tables 4.2.6.8 and 6.1.1.4'

loop_
_geom_angle_atom_site_label_1
_geom_angle_atom_site_label_2
_geom_angle_atom_site_label_3
_geom_angle
_geom_angle_site_symmetry_1
C11 O1 C6 112.37(15) 7_556
C8 O2 C7 110.96(16) .
C10 O3 C9 112.33(16) .
O1 C6 C7 109.43(16) .
O2 C7 C6 110.10(16) .
O2 C8 C9 109.96(17) .
O3 C9 C8 109.73(18) .
O3 C10 C11 109.26(17) .
O1 C11 C10 109.50(16) 7_556
C5 N1 C1 119.11(18) .
N1 C1 N2 119.32(19) .
N1 C1 C2 119.05(17) .
N2 C1 C2 121.58(19) .
F1 C2 C3 120.02(18) .
F1 C2 C1 119.02(17) .
C3 C2 C1 120.95(18) .
C4 C3 C2 118.13(18) .
C4 C3 Cl1 120.74(16) .
C2 C3 Cl1 121.12(16) .
F2 C4 C5 121.3(2) .
F2 C4 C3 121.2(2) .
C5 C4 C3 117.45(18) .
N1 C5 F3 116.7(2) .
N1 C5 C4 125.2(2) .
F3 C5 C4 118.08(19) .

loop_
_geom_bond_atom_site_label_1
_geom_bond_atom_site_label_2
_geom_bond_distance
_geom_bond_site_symmetry_2
O1 C11 1.421(2) 7_556
O1 C6 1.426(2) .
O2 C8 1.414(3) .
O2 C7 1.421(2) .
O3 C10 1.415(3) .
O3 C9 1.421(3) .
C6 C7 1.493(3) .
C8 C9 1.491(3) .
C10 C11 1.489(3) .
C11 O1 1.421(2) 7_556
Cl1 C3 1.714(2) .
N1 C5 1.305(3) .
N1 C1 1.338(3) .
C1 N2 1.354(3) .
C1 C2 1.399(3) .
F1 C2 1.342(2) .
C2 C3 1.378(3) .
F2 C4 1.350(2) .
C3 C4 1.373(3) .
F3 C5 1.341(3) .
C4 C5 1.369(3) .
